data_7714698
loop_
_publ_author_name
'Hou, Yujiao'
'Han, Peilin'
'Li, Hao'
'Zhang, Shixing'
'Qin, Mengge'
'Zhang, Nan'
'Fu, Bingbing'
'Mao, Ruitao'
'Ge, Suxiang'

_publ_section_title
;
 Bifunctional 3D POM-based coordination polymers for improved
 pseudocapacitance and catalytic oxidation performance.
;
_journal_issue 4
_journal_name_full 'Dalton transactions (Cambridge, England : 2003)'
_journal_page_first 1541
_journal_page_last 1550
_journal_paper_doi 10.1039/d3dt03650b
_journal_volume 53
_journal_year 2024
_chemical_formula_sum 'C24 H16 Ag6 Mo12 N20 O40 Si'
_chemical_formula_weight 3051.16
_space_group_crystal_system monoclinic
_space_group_IT_number 14
_space_group_name_Hall '-P 2ybc'
_space_group_name_H-M_alt 'P 1 21/c 1'
_atom_sites_solution_hydrogens geom
_audit_creation_method SHELXL-2018/3
_audit_update_record
;
2023-12-09 deposited with the CCDC.	2023-12-13 downloaded from the CCDC.
;
_cell_angle_alpha 90
_cell_angle_beta 101.419(3)
_cell_angle_gamma 90
_cell_formula_units_Z 2
_cell_length_a 10.5645(17)
_cell_length_b 23.139(4)
_cell_length_c 12.261(2)
_cell_measurement_reflns_used 2840
_cell_measurement_temperature 296(2)
_cell_measurement_theta_max 27.591
_cell_measurement_theta_min 2.155
_cell_volume 2937.9(8)
_computing_structure_refinement 'SHELXL-2018/3 (Sheldrick, 2018)'
_diffrn_ambient_temperature 296(2)
_diffrn_detector_area_resol_mean 0.01
_diffrn_measured_fraction_theta_full 0.998
_diffrn_measured_fraction_theta_max 0.980
_diffrn_measurement_device_type 'Bruker Smart Apex CCD'
_diffrn_measurement_method \w-2\q
_diffrn_radiation_type MoK\a
_diffrn_radiation_wavelength 0.71073
_diffrn_reflns_av_R_equivalents 0.0547
_diffrn_reflns_av_unetI/netI 0.0739
_diffrn_reflns_Laue_measured_fraction_full 0.998
_diffrn_reflns_Laue_measured_fraction_max 0.980
_diffrn_reflns_limit_h_max 13
_diffrn_reflns_limit_h_min -13
_diffrn_reflns_limit_k_max 30
_diffrn_reflns_limit_k_min -21
_diffrn_reflns_limit_l_max 15
_diffrn_reflns_limit_l_min -14
_diffrn_reflns_number 17197
_diffrn_reflns_point_group_measured_fraction_full 0.998
_diffrn_reflns_point_group_measured_fraction_max 0.980
_diffrn_reflns_theta_full 25.242
_diffrn_reflns_theta_max 27.591
_diffrn_reflns_theta_min 2.155
_exptl_absorpt_coefficient_mu 4.551
_exptl_absorpt_correction_T_max 0.2617
_exptl_absorpt_correction_T_min 0.1748
_exptl_absorpt_correction_type multi-scan
_exptl_absorpt_process_details
;
 SADABS 2016/2: Krause, L., Herbst-Irmer, R., Sheldrick G.M. & Stalke D.,
 J. Appl. Cryst. 48 (2015) 3-10
;
_exptl_crystal_colour blue
_exptl_crystal_density_diffrn 3.449
_exptl_crystal_description block
_exptl_crystal_F_000 2840
_exptl_crystal_size_max 0.1
_exptl_crystal_size_mid 0.08
_exptl_crystal_size_min 0.08
_refine_diff_density_max 1.200
_refine_diff_density_min -1.764
_refine_diff_density_rms 0.234
_refine_ls_extinction_method none
_refine_ls_goodness_of_fit_ref 1.028
_refine_ls_hydrogen_treatment constr
_refine_ls_matrix_type full
_refine_ls_number_parameters 602
_refine_ls_number_reflns 6661
_refine_ls_number_restraints 679
_refine_ls_restrained_S_all 0.986
_refine_ls_R_factor_all 0.0824
_refine_ls_R_factor_gt 0.0491
_refine_ls_shift/su_max 0.002
_refine_ls_shift/su_mean 0.000
_refine_ls_structure_factor_coef Fsqd
_refine_ls_weighting_details 'w=1/[\s^2^(Fo^2^)+(0.0324P)^2^+20.8976P] where P=(Fo^2^+2Fc^2^)/3'
_refine_ls_weighting_scheme calc
_refine_ls_wR_factor_gt 0.0913
_refine_ls_wR_factor_ref 0.1027
_reflns_Friedel_coverage 0.000
_reflns_number_gt 4786
_reflns_number_total 6661
_reflns_threshold_expression 'I > 2\s(I)'
_cod_data_source_file d3dt03650b2.cif
_cod_data_source_block 1
_cod_depositor_comments 'Adding full bibliography for 7714698--7714700.cif.'
_cod_original_cell_volume 2937.8(8)
_cod_original_sg_symbol_H-M 'P 21/c'
_cod_database_code 7714698
_shelx_shelxl_version_number 2018/3
_shelx_space_group_comment
;
The symmetry employed for this shelxl refinement is uniquely defined
by the following loop, which should always be used as a source of
symmetry information in preference to the above space-group names.
They are only intended as comments.
;

loop_
_space_group_symop_operation_xyz
'x, y, z'
'-x, y+1/2, -z+1/2'
'-x, -y, -z'
'x, -y-1/2, z-1/2'

loop_
_atom_site_label
_atom_site_type_symbol
_atom_site_fract_x
_atom_site_fract_y
_atom_site_fract_z
_atom_site_U_iso_or_equiv
_atom_site_adp_type
_atom_site_occupancy
_atom_site_site_symmetry_order
_atom_site_calc_flag
_atom_site_refinement_flags_posn
_atom_site_refinement_flags_adp
_atom_site_refinement_flags_occupancy
_atom_site_disorder_assembly
_atom_site_disorder_group
Mo3 Mo 0.69058(7) 1.55130(3) 0.01358(6) 0.01953(17) Uani 1 1 d . . . . .
Mo2 Mo 0.96137(8) 1.59225(3) 0.22144(6) 0.02407(18) Uani 1 1 d . . . . .
Mo1 Mo 0.72760(7) 1.44377(4) -0.17988(6) 0.02596(19) Uani 1 1 d . . . . .
Mo4 Mo 0.92420(8) 1.64668(3) -0.05275(7) 0.0290(2) Uani 1 1 d . . . . .
Mo5 Mo 0.78412(7) 1.41027(4) 0.10578(6) 0.0299(2) Uani 1 1 d . . . . .
Mo6 Mo 1.08087(8) 1.44924(4) 0.27767(6) 0.0357(2) Uani 1 1 d . . . . .
Si1 Si 1.000000 1.500000 0.000000 0.0163(7) Uani 1 2 d S . P . .
Ag2 Ag 0.87872(6) 1.74760(3) 0.70390(6) 0.02837(17) Uani 1 1 d . . . . .
Ag1 Ag 0.87105(6) 1.67831(3) 0.48362(6) 0.03141(18) Uani 1 1 d . . . . .
Ag3 Ag 1.2683(3) 1.7886(2) 0.8810(4) 0.0372(6) Uani 0.8 1 d . . P A 1
Ag3A Ag 1.2432(13) 1.7844(9) 0.8827(16) 0.041(3) Uani 0.2 1 d . U P A 2
C12 C 0.6106(9) 1.7099(5) 0.7365(8) 0.036(2) Uani 1 1 d . . . . .
H12A H 0.660821 1.682615 0.781341 0.044 Uiso 1 1 calc R U . . .
C11 C 0.5947(9) 1.7898(5) 0.6250(10) 0.048(3) Uani 1 1 d . . . . .
H11A H 0.633333 1.819111 0.591192 0.058 Uiso 1 1 calc R U . . .
C10 C 1.2605(7) 1.7393(4) 0.6390(6) 0.0175(17) Uani 1 1 d . . . . .
C9 C 0.4028(8) 1.7462(4) 0.6578(6) 0.0213(18) Uani 1 1 d . . . . .
C8 C 0.4974(9) 1.6199(4) 0.4982(7) 0.0275(19) Uani 1 1 d . . . . .
C7 C 0.4804(9) 1.7062(5) 0.7228(8) 0.036(2) Uani 1 1 d . . . . .
H7A H 0.443217 1.676741 0.757321 0.043 Uiso 1 1 calc R U . . .
C6 C 0.4099(8) 1.5807(4) 0.5421(8) 0.030(2) Uani 1 1 d . . . . .
C5 C 0.2784(10) 1.5792(5) 0.5012(9) 0.042(2) Uani 1 1 d . . . . .
H5A H 0.241570 1.602722 0.441773 0.050 Uiso 1 1 calc R U . . .
C4 C 0.4617(9) 1.7879(5) 0.6082(10) 0.049(3) Uani 1 1 d . . . . .
H4A H 0.412493 1.815240 0.562882 0.059 Uiso 1 1 calc R U . . .
C3 C 0.2022(11) 1.5426(5) 0.5493(11) 0.054(3) Uani 1 1 d . . . . .
H3A H 0.113593 1.541574 0.522094 0.064 Uiso 1 1 calc R U . . .
C2 C 0.4588(11) 1.5437(5) 0.6298(10) 0.061(4) Uani 1 1 d . . . . .
H2A H 0.546789 1.543332 0.660100 0.073 Uiso 1 1 calc R U . . .
C1 C 0.3768(13) 1.5077(5) 0.6713(11) 0.065(4) Uani 1 1 d . . . . .
H1A H 0.410227 1.481945 0.727866 0.078 Uiso 1 1 calc R U . . .
N10 N 0.6706(6) 1.7511(3) 0.6883(6) 0.0262(16) Uani 1 1 d . . . . .
N9 N 1.0694(6) 1.7122(3) 0.5686(6) 0.0228(15) Uani 1 1 d . . . . .
N8 N 1.0707(6) 1.7328(3) 0.6695(5) 0.0180(14) Uani 1 1 d . . . . .
N7 N 0.5708(7) 1.6911(4) 0.4196(6) 0.0335(19) Uani 1 1 d . . . . .
N6 N 0.6246(7) 1.6122(3) 0.5179(6) 0.0313(18) Uani 1 1 d . . . . .
N5 N 0.6669(7) 1.6571(3) 0.4662(7) 0.0322(18) Uani 1 1 d . . . . .
N4 N 1.1898(6) 1.7499(3) 0.7156(5) 0.0202(15) Uani 1 1 d . . . . .
N3 N 1.1894(7) 1.7167(3) 0.5475(6) 0.0241(16) Uani 1 1 d . . . . .
N2 N 0.2529(11) 1.5091(4) 0.6329(10) 0.062(3) Uani 1 1 d . . . . .
N1 N 0.4610(7) 1.6671(3) 0.4389(6) 0.0255(16) Uani 1 1 d . . . . .
O22 O 0.5970(7) 1.4225(3) -0.2663(6) 0.048(2) Uani 1 1 d . . . . .
O21 O 0.8769(6) 1.7137(3) -0.0866(6) 0.0378(16) Uani 1 1 d . . . . .
O20 O 0.9509(7) 1.6409(3) 0.3207(6) 0.049(2) Uani 1 1 d . . . . .
O17 O 0.5508(7) 1.5748(4) 0.0332(6) 0.058(2) Uani 1 1 d . . . . .
O10S O 1.0991(6) 1.4289(3) 0.4088(5) 0.0286(14) Uani 1 1 d . . . . .
O9S O 0.6841(8) 1.3649(3) 0.1455(6) 0.051(2) Uani 1 1 d . . . . .
O1S O 0.9169(10) 1.5505(4) 0.0334(8) 0.015(2) Uani 0.5 1 d . . P B -1
O2S O 0.9860(10) 1.4416(5) 0.0840(8) 0.015(2) Uani 0.5 1 d . . P B -1
O3S O 1.1477(9) 1.5134(4) 0.0123(8) 0.013(2) Uani 0.5 1 d . . P B -1
O4S O 0.9388(10) 1.4775(4) -0.1287(8) 0.013(2) Uani 0.5 1 d . . P B -1
O1 O 0.8909(11) 1.4099(5) 0.2516(10) 0.024(2) Uani 0.5 1 d . . P B 1
O2 O 1.0973(11) 1.6624(5) -0.0866(9) 0.017(2) Uani 0.5 1 d . . P B 1
O3 O 1.0027(12) 1.5329(6) 0.3262(10) 0.021(3) Uani 0.5 1 d . . P B 1
O4 O 1.1198(11) 1.3716(6) 0.2272(9) 0.020(3) Uani 0.5 1 d . . P B 1
O5 O 1.2393(13) 1.4993(6) 0.2993(10) 0.019(3) Uani 0.5 1 d . . P B 1
O6 O 0.8368(11) 1.3918(5) -0.2528(10) 0.017(2) Uani 0.5 1 d . . P B 1
O8 O 0.6682(11) 1.4779(6) 0.0972(12) 0.018(3) Uani 0.5 1 d . U P B 1
O9 O 0.6207(13) 1.5091(8) -0.1190(14) 0.021(3) Uani 0.5 1 d . . P B 1
O10 O 0.7728(15) 1.5846(7) 0.1705(13) 0.021(3) Uani 0.5 1 d . . P B 1
O11 O 0.9395(16) 1.6576(6) 0.1073(12) 0.020(3) Uani 0.5 1 d . . P B 1
O12 O 0.6979(12) 1.4004(9) -0.0585(13) 0.022(3) Uani 0.5 1 d . . P B 1
O13 O 0.7322(14) 1.6230(6) -0.0418(12) 0.019(3) Uani 0.5 1 d . . P B 1
O1A O 0.9044(11) 1.4415(6) 0.2141(9) 0.022(2) Uani 0.5 1 d . . P B 2
O2A O 1.0784(10) 1.6301(5) -0.0550(9) 0.018(2) Uani 0.5 1 d . . P B 2
O3A O 0.9752(11) 1.5175(5) 0.2717(10) 0.018(2) Uani 0.5 1 d . U P B 2
O4A O 1.1288(11) 1.4011(6) 0.1896(10) 0.020(3) Uani 0.5 1 d . . P B 2
O5A O 1.2044(13) 1.4845(6) 0.2466(11) 0.021(3) Uani 0.5 1 d . . P B 2
O6A O 0.8702(12) 1.4100(5) -0.2004(10) 0.021(3) Uani 0.5 1 d . . P B 2
O8A O 0.7278(12) 1.4785(6) 0.0986(11) 0.020(3) Uani 0.5 1 d . . P B 2
O9A O 0.6782(12) 1.5096(7) -0.1094(14) 0.017(3) Uani 0.5 1 d . . P B 2
O10A O 0.8124(15) 1.5687(7) 0.1550(13) 0.023(3) Uani 0.5 1 d . . P B 2
O11A O 0.9754(16) 1.6398(6) 0.0888(12) 0.021(3) Uani 0.5 1 d . . P B 2
O12A O 0.7531(12) 1.4026(8) -0.0570(12) 0.016(3) Uani 0.5 1 d . . P B 2
O13A O 0.7733(14) 1.6047(6) -0.0533(13) 0.022(3) Uani 0.5 1 d . . P B 2

loop_
_atom_site_aniso_label
_atom_site_aniso_U_11
_atom_site_aniso_U_22
_atom_site_aniso_U_33
_atom_site_aniso_U_23
_atom_site_aniso_U_13
_atom_site_aniso_U_12
Mo3 0.0144(3) 0.0171(4) 0.0281(4) -0.0003(3) 0.0068(3) 0.0024(3)
Mo2 0.0383(5) 0.0155(4) 0.0224(4) 0.0009(3) 0.0155(3) 0.0060(3)
Mo1 0.0167(4) 0.0286(5) 0.0300(4) 0.0096(3) -0.0016(3) -0.0066(3)
Mo4 0.0334(4) 0.0176(4) 0.0301(4) -0.0087(4) -0.0081(3) 0.0114(4)
Mo5 0.0199(4) 0.0440(6) 0.0283(4) -0.0111(4) 0.0110(3) -0.0152(4)
Mo6 0.0271(4) 0.0648(7) 0.0161(4) 0.0092(4) 0.0061(3) 0.0232(4)
Si1 0.0138(15) 0.0203(18) 0.0154(15) 0.0011(13) 0.0044(12) 0.0012(13)
Ag2 0.0147(3) 0.0352(4) 0.0371(4) 0.0031(3) 0.0098(3) -0.0003(3)
Ag1 0.0207(3) 0.0368(5) 0.0372(4) -0.0036(3) 0.0071(3) -0.0063(3)
Ag3 0.0243(8) 0.0600(12) 0.0271(10) -0.0119(7) 0.0047(7) -0.0121(8)
Ag3A 0.051(6) 0.055(5) 0.020(3) -0.009(3) 0.014(4) 0.001(4)
C12 0.020(4) 0.047(6) 0.037(5) 0.019(5) -0.004(4) -0.006(4)
C11 0.025(5) 0.031(6) 0.093(9) 0.032(6) 0.021(5) 0.005(4)
C10 0.018(4) 0.019(5) 0.016(4) 0.000(3) 0.005(3) -0.001(3)
C9 0.017(4) 0.031(5) 0.018(4) -0.007(4) 0.008(3) 0.002(3)
C8 0.025(4) 0.033(5) 0.025(5) 0.000(4) 0.008(4) 0.000(4)
C7 0.019(4) 0.044(6) 0.044(6) 0.021(5) 0.004(4) -0.007(4)
C6 0.023(4) 0.032(5) 0.038(5) 0.005(4) 0.014(4) 0.002(4)
C5 0.036(5) 0.048(7) 0.042(6) -0.017(5) 0.010(4) -0.006(5)
C4 0.016(4) 0.053(7) 0.079(8) 0.035(6) 0.010(5) 0.005(5)
C3 0.041(6) 0.054(8) 0.075(8) -0.030(6) 0.032(5) -0.020(5)
C2 0.044(6) 0.065(9) 0.082(9) 0.042(7) 0.035(6) 0.024(6)
C1 0.073(8) 0.052(8) 0.089(9) 0.035(7) 0.061(7) 0.025(7)
N10 0.012(3) 0.026(4) 0.041(4) 0.003(3) 0.007(3) 0.000(3)
N9 0.017(3) 0.027(4) 0.025(4) -0.004(3) 0.007(3) 0.005(3)
N8 0.013(3) 0.018(4) 0.024(3) 0.002(3) 0.007(3) 0.000(3)
N7 0.026(4) 0.034(5) 0.041(5) 0.008(4) 0.006(3) -0.004(3)
N6 0.022(4) 0.034(5) 0.038(4) 0.008(4) 0.005(3) -0.004(3)
N5 0.019(3) 0.032(5) 0.046(5) 0.003(4) 0.008(3) -0.004(3)
N4 0.012(3) 0.025(4) 0.025(3) -0.003(3) 0.009(3) 0.001(3)
N3 0.018(3) 0.035(5) 0.021(3) -0.004(3) 0.008(3) 0.000(3)
N2 0.073(7) 0.030(6) 0.102(8) -0.010(5) 0.062(7) -0.008(5)
N1 0.021(3) 0.030(4) 0.025(4) 0.002(3) 0.005(3) -0.001(3)
O22 0.037(4) 0.048(5) 0.046(4) -0.025(4) -0.020(3) 0.012(3)
O21 0.039(4) 0.022(4) 0.046(4) 0.009(3) -0.006(3) -0.001(3)
O20 0.058(5) 0.055(5) 0.044(4) -0.032(4) 0.036(4) -0.030(4)
O17 0.032(4) 0.106(7) 0.040(4) 0.006(4) 0.017(3) 0.034(4)
O10S 0.028(3) 0.037(4) 0.021(3) 0.008(3) 0.008(2) 0.001(3)
O9S 0.072(5) 0.034(4) 0.058(5) 0.008(4) 0.042(4) -0.007(4)
O1S 0.015(5) 0.012(5) 0.022(5) -0.004(4) 0.014(4) -0.002(4)
O2S 0.021(5) 0.015(5) 0.009(5) -0.002(4) 0.005(4) -0.004(4)
O3S 0.014(5) 0.010(6) 0.017(5) -0.003(4) 0.005(4) 0.004(4)
O4S 0.016(5) 0.007(6) 0.019(5) -0.004(4) 0.007(4) -0.006(4)
O1 0.030(6) 0.015(6) 0.029(6) 0.004(5) 0.014(5) 0.003(5)
O2 0.021(6) 0.013(7) 0.018(6) 0.004(5) 0.005(5) -0.008(5)
O3 0.026(6) 0.030(6) 0.008(6) -0.003(5) 0.003(5) 0.009(5)
O4 0.019(6) 0.024(7) 0.014(6) 0.004(5) -0.006(5) 0.007(5)
O5 0.026(7) 0.017(7) 0.018(7) 0.003(5) 0.010(6) 0.010(5)
O6 0.020(6) 0.013(7) 0.015(6) -0.001(5) -0.006(5) -0.001(5)
O8 0.011(6) 0.022(5) 0.024(5) 0.000(4) 0.007(5) -0.009(5)
O9 0.021(8) 0.021(6) 0.022(6) -0.004(5) 0.007(7) -0.005(7)
O10 0.031(8) 0.013(8) 0.019(6) 0.003(5) 0.006(5) 0.007(5)
O11 0.029(9) 0.007(8) 0.025(6) -0.008(5) 0.008(5) -0.003(6)
O12 0.012(8) 0.020(7) 0.033(6) 0.000(5) 0.005(6) 0.000(8)
O13 0.025(7) 0.011(7) 0.020(6) -0.003(5) 0.004(5) 0.008(5)
O1A 0.031(6) 0.024(7) 0.014(5) 0.007(5) 0.009(4) 0.007(5)
O2A 0.021(6) 0.016(7) 0.018(6) 0.001(5) 0.008(5) -0.011(5)
O3A 0.014(5) 0.026(5) 0.017(6) 0.006(4) 0.013(4) 0.001(4)
O4A 0.023(6) 0.023(7) 0.018(6) 0.008(5) 0.010(5) 0.004(5)
O5A 0.025(6) 0.019(7) 0.020(7) 0.000(6) 0.008(6) 0.004(5)
O6A 0.023(6) 0.021(7) 0.018(7) -0.010(6) 0.003(5) -0.001(5)
O8A 0.020(7) 0.023(6) 0.020(6) -0.004(4) 0.010(6) -0.005(6)
O9A 0.015(7) 0.011(6) 0.023(6) 0.001(4) 0.000(7) -0.003(6)
O10A 0.035(8) 0.011(8) 0.022(6) 0.000(5) 0.004(6) 0.003(6)
O11A 0.032(9) 0.008(8) 0.023(6) -0.008(5) 0.008(5) -0.001(6)
O12A 0.012(7) 0.014(6) 0.025(5) 0.003(4) 0.008(6) -0.001(7)
O13A 0.028(8) 0.011(7) 0.025(6) -0.005(6) 0.001(6) 0.001(6)

loop_
_atom_type_symbol
_atom_type_description
_atom_type_scat_dispersion_real
_atom_type_scat_dispersion_imag
_atom_type_scat_source
C C 0.0033 0.0016 'International Tables Vol C Tables 4.2.6.8 and 6.1.1.4'
H H 0.0000 0.0000 'International Tables Vol C Tables 4.2.6.8 and 6.1.1.4'
N N 0.0061 0.0033 'International Tables Vol C Tables 4.2.6.8 and 6.1.1.4'
O O 0.0106 0.0060 'International Tables Vol C Tables 4.2.6.8 and 6.1.1.4'
Si Si 0.0817 0.0704 'International Tables Vol C Tables 4.2.6.8 and 6.1.1.4'
Mo Mo -1.6832 0.6857 'International Tables Vol C Tables 4.2.6.8 and 6.1.1.4'
Ag Ag -0.8971 1.1015 'International Tables Vol C Tables 4.2.6.8 and 6.1.1.4'

loop_
_geom_angle_atom_site_label_1
_geom_angle_atom_site_label_2
_geom_angle_atom_site_label_3
_geom_angle
_geom_angle_site_symmetry_1
_geom_angle_site_symmetry_3
_geom_angle_publ_flag
O17 Mo3 O9A 112.9(5) . . ?
O17 Mo3 O13A 111.8(5) . . ?
O9A Mo3 O13A 87.0(7) . . ?
O17 Mo3 O13 92.4(5) . . ?
O17 Mo3 O9 95.0(5) . . ?
O13 Mo3 O9 102.8(7) . . ?
O17 Mo3 O8A 107.3(5) . . ?
O9A Mo3 O8A 87.6(7) . . ?
O13A Mo3 O8A 139.4(6) . . ?
O17 Mo3 O10A 104.6(5) . . ?
O9A Mo3 O10A 141.2(6) . . ?
O13A Mo3 O10A 88.3(7) . . ?
O8A Mo3 O10A 71.6(6) . . ?
O17 Mo3 O8 90.3(5) . . ?
O13 Mo3 O8 170.0(6) . . ?
O9 Mo3 O8 86.5(7) . . ?
O17 Mo3 O10 88.0(5) . . ?
O13 Mo3 O10 85.6(6) . . ?
O9 Mo3 O10 170.9(7) . . ?
O8 Mo3 O10 85.0(6) . . ?
O17 Mo3 O1S 156.2(4) . . ?
O13 Mo3 O1S 74.8(5) . . ?
O9 Mo3 O1S 107.2(5) . . ?
O8 Mo3 O1S 99.2(4) . . ?
O10 Mo3 O1S 71.4(5) . . ?
O20 Mo2 O10A 111.9(5) . . ?
O20 Mo2 O3A 113.7(5) . . ?
O10A Mo2 O3A 82.2(7) . . ?
O20 Mo2 O6A 108.9(5) . 3_785 ?
O10A Mo2 O6A 138.1(6) . 3_785 ?
O3A Mo2 O6A 90.3(5) . 3_785 ?
O20 Mo2 O3 92.0(5) . . ?
O20 Mo2 O10 94.7(5) . . ?
O3 Mo2 O10 103.6(6) . . ?
O20 Mo2 O11A 104.3(5) . . ?
O10A Mo2 O11A 89.9(7) . . ?
O3A Mo2 O11A 141.4(5) . . ?
O6A Mo2 O11A 70.9(6) 3_785 . ?
O20 Mo2 O11 89.1(5) . . ?
O3 Mo2 O11 173.1(6) . . ?
O10 Mo2 O11 83.0(7) . . ?
O20 Mo2 O6 87.7(4) . 3_785 ?
O3 Mo2 O6 85.0(5) . 3_785 ?
O10 Mo2 O6 170.9(6) . 3_785 ?
O11 Mo2 O6 88.2(6) . 3_785 ?
O20 Mo2 O1S 156.4(4) . . ?
O3 Mo2 O1S 109.3(5) . . ?
O10 Mo2 O1S 71.0(5) . . ?
O11 Mo2 O1S 70.9(5) . . ?
O6 Mo2 O1S 103.7(4) 3_785 . ?
O22 Mo1 O12A 111.0(6) . . ?
O22 Mo1 O6A 114.1(5) . . ?
O12A Mo1 O6A 83.8(6) . . ?
O22 Mo1 O9A 105.4(5) . . ?
O12A Mo1 O9A 93.1(8) . . ?
O6A Mo1 O9A 138.7(6) . . ?
O22 Mo1 O12 95.8(5) . . ?
O22 Mo1 O6 91.0(4) . . ?
O12 Mo1 O6 103.6(6) . . ?
O22 Mo1 O5A 107.6(5) . 3_785 ?
O12 Mo1 O5A 151.8(7) . 3_785 ?
O6 Mo1 O5A 91.7(5) . 3_785 ?
O22 Mo1 O5 88.4(5) . 3_785 ?
O12 Mo1 O5 172.4(7) . 3_785 ?
O6 Mo1 O5 82.6(5) . 3_785 ?
O22 Mo1 O9 90.2(5) . . ?
O12 Mo1 O9 85.3(7) . . ?
O6 Mo1 O9 170.9(6) . . ?
O5 Mo1 O9 88.3(6) 3_785 . ?
O22 Mo1 O4S 155.9(4) . . ?
O12 Mo1 O4S 105.5(5) . . ?
O6 Mo1 O4S 73.4(4) . . ?
O5 Mo1 O4S 71.8(5) 3_785 . ?
O9 Mo1 O4S 102.5(5) . . ?
O21 Mo4 O2A 117.1(5) . . ?
O21 Mo4 O11A 111.0(5) . . ?
O2A Mo4 O11A 83.3(6) . . ?
O21 Mo4 O13A 105.7(5) . . ?
O2A Mo4 O13A 135.4(6) . . ?
O11A Mo4 O13A 93.1(7) . . ?
O21 Mo4 O11 95.3(5) . . ?
O21 Mo4 O2 91.2(4) . . ?
O11 Mo4 O2 106.8(6) . . ?
O21 Mo4 O4A 106.7(4) . 3_785 ?
O11 Mo4 O4A 150.5(6) . 3_785 ?
O2 Mo4 O4A 92.4(5) . 3_785 ?
O21 Mo4 O13 90.8(4) . . ?
O11 Mo4 O13 82.0(6) . . ?
O2 Mo4 O13 170.7(5) . . ?
O21 Mo4 O4 86.5(4) . 3_785 ?
O11 Mo4 O4 171.3(6) . 3_785 ?
O2 Mo4 O4 81.6(5) . 3_785 ?
O13 Mo4 O4 89.5(5) . 3_785 ?
O21 Mo4 O1S 156.5(3) . . ?
O11 Mo4 O1S 72.0(5) . . ?
O2 Mo4 O1S 111.2(4) . . ?
O13 Mo4 O1S 68.3(4) . . ?
O4 Mo4 O1S 103.3(4) 3_785 . ?
O9S Mo5 O8A 112.1(5) . . ?
O9S Mo5 O1A 116.3(5) . . ?
O8A Mo5 O1A 81.5(6) . . ?
O9S Mo5 O1 90.9(5) . . ?
O9S Mo5 O2A 111.0(4) . 3_785 ?
O1 Mo5 O2A 87.6(5) . 3_785 ?
O9S Mo5 O12A 104.9(5) . . ?
O8A Mo5 O12A 92.6(7) . . ?
O1A Mo5 O12A 137.5(5) . . ?
O2A Mo5 O12A 67.3(5) 3_785 . ?
O9S Mo5 O8 95.4(4) . . ?
O1 Mo5 O8 107.3(5) . . ?
O9S Mo5 O12 91.9(5) . . ?
O1 Mo5 O12 168.6(6) . . ?
O8 Mo5 O12 83.5(6) . . ?
O9S Mo5 O2 87.4(4) . 3_785 ?
O1 Mo5 O2 81.4(5) . 3_785 ?
O8 Mo5 O2 170.8(5) . 3_785 ?
O12 Mo5 O2 87.7(6) . 3_785 ?
O9S Mo5 O2S 154.3(4) . . ?
O1 Mo5 O2S 73.9(4) . . ?
O8 Mo5 O2S 108.7(4) . . ?
O12 Mo5 O2S 99.3(4) . . ?
O2 Mo5 O2S 70.1(4) 3_785 . ?
O10S Mo6 O5A 115.0(5) . . ?
O10S Mo6 O4A 116.2(5) . . ?
O5A Mo6 O4A 80.1(6) . . ?
O10S Mo6 O1A 106.9(4) . . ?
O5A Mo6 O1A 135.8(6) . . ?
O4A Mo6 O1A 94.0(5) . . ?
O10S Mo6 O3A 103.0(4) . . ?
O5A Mo6 O3A 93.7(6) . . ?
O4A Mo6 O3A 139.2(6) . . ?
O1A Mo6 O3A 62.8(5) . . ?
O10S Mo6 O4 93.1(4) . . ?
O10S Mo6 O5 95.9(4) . . ?
O4 Mo6 O5 110.3(5) . . ?
O10S Mo6 O1 87.1(4) . . ?
O4 Mo6 O1 79.4(5) . . ?
O5 Mo6 O1 169.6(5) . . ?
O10S Mo6 O3 88.0(4) . . ?
O4 Mo6 O3 170.5(5) . . ?
O5 Mo6 O3 78.9(5) . . ?
O1 Mo6 O3 91.3(5) . . ?
O10S Mo6 O2S 153.0(3) . . ?
O4 Mo6 O2S 72.2(4) . . ?
O5 Mo6 O2S 110.3(4) . . ?
O1 Mo6 O2S 68.2(4) . . ?
O3 Mo6 O2S 103.0(4) . . ?
O1S Si1 O3S 115.3(5) . . ?
O1S Si1 O4S 110.4(5) . . ?
O3S Si1 O4S 110.2(5) . . ?
O1S Si1 O2S 108.1(5) . . ?
O3S Si1 O2S 107.4(5) . . ?
O4S Si1 O2S 105.0(5) . . ?
N10 Ag2 N8 162.6(3) . . ?
N10 Ag2 Ag1 95.2(2) . . ?
N8 Ag2 Ag1 67.57(18) . . ?
N5 Ag1 N9 157.1(3) . . ?
N5 Ag1 O20 109.3(3) . . ?
N9 Ag1 O20 93.4(2) . . ?
N5 Ag1 Ag2 93.2(2) . . ?
N9 Ag1 Ag2 64.29(16) . . ?
O20 Ag1 Ag2 157.21(16) . . ?
N4 Ag3 N1 128.2(3) . 4_696 ?
N4 Ag3 N3 129.6(3) . 4_596 ?
N1 Ag3 N3 101.7(3) 4_696 4_596 ?
N4 Ag3A N3 142.7(8) . 4_596 ?
N4 Ag3A N1 118.3(7) . 4_696 ?
N3 Ag3A N1 98.1(7) 4_596 4_696 ?
N10 C12 C7 123.0(9) . . ?
N10 C11 C4 122.6(9) . . ?
N3 C10 N4 111.4(7) . . ?
N3 C10 C9 124.1(7) . 1_655 ?
N4 C10 C9 124.2(7) . 1_655 ?
C4 C9 C7 117.6(8) . . ?
C4 C9 C10 123.2(8) . 1_455 ?
C7 C9 C10 119.0(8) . 1_455 ?
N1 C8 N6 112.5(8) . . ?
N1 C8 C6 125.0(8) . . ?
N6 C8 C6 122.4(8) . . ?
C12 C7 C9 120.2(9) . . ?
C5 C6 C2 117.3(9) . . ?
C5 C6 C8 122.8(9) . . ?
C2 C6 C8 119.9(9) . . ?
C6 C5 C3 119.3(11) . . ?
C9 C4 C11 120.0(9) . . ?
N2 C3 C5 121.0(12) . . ?
C1 C2 C6 119.7(11) . . ?
N2 C1 C2 121.0(12) . . ?
C12 N10 C11 116.7(8) . . ?
C12 N10 Ag2 119.5(6) . . ?
C11 N10 Ag2 123.6(6) . . ?
N8 N9 N3 108.4(6) . . ?
N8 N9 Ag1 112.8(5) . . ?
N3 N9 Ag1 138.7(5) . . ?
N9 N8 N4 109.7(6) . . ?
N9 N8 Ag2 113.6(5) . . ?
N4 N8 Ag2 135.1(5) . . ?
N5 N7 N1 107.0(7) . . ?
C8 N6 N5 103.3(7) . . ?
N7 N5 N6 111.5(7) . . ?
N7 N5 Ag1 124.7(6) . . ?
N6 N5 Ag1 122.9(6) . . ?
C10 N4 N8 105.1(6) . . ?
C10 N4 Ag3A 131.0(7) . . ?
N8 N4 Ag3A 123.9(6) . . ?
C10 N4 Ag3 123.8(5) . . ?
N8 N4 Ag3 131.1(5) . . ?
C10 N3 N9 105.4(6) . . ?
C10 N3 Ag3A 125.0(7) . 4_595 ?
N9 N3 Ag3A 126.8(6) . 4_595 ?
C10 N3 Ag3 121.0(5) . 4_595 ?
N9 N3 Ag3 132.1(5) . 4_595 ?
C1 N2 C3 121.6(10) . . ?
C8 N1 N7 105.6(7) . . ?
C8 N1 Ag3 133.6(6) . 4_495 ?
N7 N1 Ag3 120.6(6) . 4_495 ?
C8 N1 Ag3A 131.6(7) . 4_495 ?
N7 N1 Ag3A 122.5(7) . 4_495 ?
Ag3 N1 Ag3A 2.6(6) 4_495 4_495 ?
Mo2 O20 Ag1 154.5(4) . . ?
Si1 O1S Mo3 126.2(6) . . ?
Si1 O1S Mo2 121.8(6) . . ?
Mo3 O1S Mo2 95.4(3) . . ?
Si1 O1S Mo4 119.6(5) . . ?
Mo3 O1S Mo4 93.8(4) . . ?
Mo2 O1S Mo4 91.7(3) . . ?
Si1 O2S Mo5 120.3(5) . . ?
Si1 O2S Mo6 117.8(5) . . ?
Mo5 O2S Mo6 97.1(3) . . ?
Si1 O4S Mo1 122.1(5) . . ?
Mo5 O1 Mo6 119.5(6) . . ?
Mo4 O2 Mo5 117.6(6) . 3_785 ?
Mo2 O3 Mo6 120.1(6) . . ?
Mo6 O4 Mo4 118.5(6) . 3_785 ?
Mo6 O5 Mo1 122.1(7) . 3_785 ?
Mo1 O6 Mo2 117.6(6) . 3_785 ?
Mo5 O8 Mo3 124.0(6) . . ?
Mo3 O9 Mo1 121.5(7) . . ?
Mo2 O10 Mo3 122.2(7) . . ?
Mo4 O11 Mo2 124.6(7) . . ?
Mo1 O12 Mo5 127.5(9) . . ?
Mo3 O13 Mo4 123.0(7) . . ?
Mo5 O1A Mo6 147.3(7) . . ?
Mo4 O2A Mo5 155.5(7) . 3_785 ?
Mo2 O3A Mo6 142.5(6) . . ?
Mo6 O4A Mo4 146.1(7) . 3_785 ?
Mo6 O5A Mo1 148.5(8) . 3_785 ?
Mo1 O6A Mo2 155.2(8) . 3_785 ?
Mo5 O8A Mo3 149.0(8) . . ?
Mo3 O9A Mo1 148.6(10) . . ?
Mo2 O10A Mo3 148.9(10) . . ?
Mo4 O11A Mo2 144.6(10) . . ?
Mo1 O12A Mo5 142.0(11) . . ?
Mo3 O13A Mo4 147.8(9) . . ?

loop_
_geom_bond_atom_site_label_1
_geom_bond_atom_site_label_2
_geom_bond_distance
_geom_bond_site_symmetry_2
_geom_bond_publ_flag
Mo3 O17 1.635(6) . ?
Mo3 O9A 1.772(16) . ?
Mo3 O13A 1.803(15) . ?
Mo3 O13 1.877(14) . ?
Mo3 O9 1.915(16) . ?
Mo3 O8A 1.979(14) . ?
Mo3 O10A 1.986(16) . ?
Mo3 O8 2.022(14) . ?
Mo3 O10 2.095(15) . ?
Mo3 O1S 2.355(10) . ?
Mo2 O20 1.678(6) . ?
Mo2 O10A 1.711(17) . ?
Mo2 O3A 1.832(12) . ?
Mo2 O6A 1.848(12) 3_785 ?
Mo2 O3 1.872(12) . ?
Mo2 O10 1.974(16) . ?
Mo2 O11A 1.993(15) . ?
Mo2 O11 2.042(15) . ?
Mo2 O6 2.122(12) 3_785 ?
Mo2 O1S 2.458(10) . ?
Mo1 O22 1.640(6) . ?
Mo1 O12A 1.758(16) . ?
Mo1 O6A 1.759(12) . ?
Mo1 O9A 1.876(16) . ?
Mo1 O12 1.872(17) . ?
Mo1 O6 1.996(12) . ?
Mo1 O5A 2.043(13) 3_785 ?
Mo1 O5 2.050(12) 3_785 ?
Mo1 O9 2.110(16) . ?
Mo1 O4S 2.330(10) . ?
Mo4 O21 1.657(6) . ?
Mo4 O2A 1.679(11) . ?
Mo4 O11A 1.720(15) . ?
Mo4 O13A 1.865(15) . ?
Mo4 O11 1.953(14) . ?
Mo4 O2 1.987(11) . ?
Mo4 O4A 1.995(12) 3_785 ?
Mo4 O13 2.131(14) . ?
Mo4 O4 2.140(11) 3_785 ?
Mo4 O1S 2.472(10) . ?
Mo5 O9S 1.632(7) . ?
Mo5 O8A 1.684(15) . ?
Mo5 O1A 1.799(12) . ?
Mo5 O1 1.916(12) . ?
Mo5 O2A 1.931(11) 3_785 ?
Mo5 O12A 1.965(15) . ?
Mo5 O8 1.977(14) . ?
Mo5 O12 2.052(16) . ?
Mo5 O2 2.137(12) 3_785 ?
Mo5 O2S 2.317(10) . ?
Mo6 O10S 1.649(5) . ?
Mo6 O5A 1.646(13) . ?
Mo6 O4A 1.697(12) . ?
Mo6 O1A 1.881(12) . ?
Mo6 O3A 1.928(12) . ?
Mo6 O4 1.969(12) . ?
Mo6 O5 2.010(14) . ?
Mo6 O1 2.168(12) . ?
Mo6 O3 2.231(12) . ?
Mo6 O2S 2.394(10) . ?
Si1 O1S 1.563(10) . ?
Si1 O3S 1.568(10) . ?
Si1 O4S 1.666(10) . ?
Si1 O2S 1.723(10) . ?
Ag2 N10 2.171(7) . ?
Ag2 N8 2.178(6) . ?
Ag2 Ag1 3.1282(11) . ?
Ag1 N5 2.181(7) . ?
Ag1 N9 2.286(7) . ?
Ag1 O20 2.473(6) . ?
Ag3 N4 2.221(8) . ?
Ag3 N1 2.265(8) 4_696 ?
Ag3 N3 2.356(8) 4_596 ?
Ag3A N4 2.17(2) . ?
Ag3A N3 2.20(2) 4_596 ?
Ag3A N1 2.530(16) 4_696 ?
C12 N10 1.344(11) . ?
C12 C7 1.355(12) . ?
C11 N10 1.342(12) . ?
C11 C4 1.380(13) . ?
C10 N3 1.327(10) . ?
C10 N4 1.334(9) . ?
C10 C9 1.484(11) 1_655 ?
C9 C4 1.356(13) . ?
C9 C7 1.380(12) . ?
C8 N1 1.325(11) . ?
C8 N6 1.330(11) . ?
C8 C6 1.472(12) . ?
C6 C5 1.381(13) . ?
C6 C2 1.392(14) . ?
C5 C3 1.380(15) . ?
C3 N2 1.310(16) . ?
C2 C1 1.369(15) . ?
C1 N2 1.302(16) . ?
N9 N8 1.324(9) . ?
N9 N3 1.347(9) . ?
N8 N4 1.333(9) . ?
N7 N5 1.321(10) . ?
N7 N1 1.349(10) . ?
N6 N5 1.339(10) . ?
